data_7055658
loop_
_publ_author_name
'Le Pennec, Ronan'
'Jeannin, Olivier'
'Auban-Senzier, Pascale'
'Fourmigu\'e, Marc'

_publ_section_title
;
 Chiral, radical, gold bis(dithiolene) complexes
;
_journal_issue 8
_journal_name_full 'New J. Chem.'
_journal_page_first 7113
_journal_paper_doi 10.1039/C6NJ01177B
_journal_volume 40
_journal_year 2016
_chemical_absolute_configuration syn
_chemical_compound_source 'synthesis as described'
_chemical_formula_moiety 'C16 H36 N, Au1 C14 H20 S8'
_chemical_formula_sum 'C30 H56 Au N S8'
_chemical_formula_weight 884.2
_space_group_IT_number 4
_symmetry_cell_setting monoclinic
_symmetry_Int_Tables_number 4
_symmetry_space_group_name_Hall 'P 2yb'
_symmetry_space_group_name_H-M 'P 1 21 1'
_atom_sites_solution_hydrogens geom
_audit_conform_dict_location ftp://ftp.iucr.org/pub/cif_core.dic
_audit_conform_dict_name cif_core.dic
_audit_conform_dict_version 2.4.3
_audit_creation_date 2016-04-07T14:42:29-00:00
_audit_creation_method 'WinGX routine CIF_UPDATE'
_audit_update_record
;
2016-04-13 deposited with the CCDC.
2016-06-21 downloaded from the CCDC.
;
_cell_angle_alpha 90
_cell_angle_beta 101.230(2)
_cell_angle_gamma 90
_cell_formula_units_Z 4
_cell_length_a 13.6322(6)
_cell_length_b 13.9463(4)
_cell_length_c 20.5620(8)
_cell_measurement_reflns_used 8744
_cell_measurement_temperature 150(2)
_cell_measurement_theta_max 27.29
_cell_measurement_theta_min 2.46
_cell_measurement_wavelength 0.71073
_cell_volume 3834.4(3)
_computing_cell_refinement 'Bruker APEX2 (Bruker, 2006)'
_computing_data_collection 'Bruker APEX2 (Bruker, 2006)'
_computing_data_reduction 'Bruker APEX2 (Bruker, 2006)'
_computing_molecular_graphics 'Ortep-3 for Windows (Farrugia, 1997)'
_computing_publication_material 'WinGX publication routines (Farrugia, 1999)'
_computing_structure_refinement 'SHELXL-2014/7 (Sheldrick, 2014)'
_computing_structure_solution 'SIR92 (Giacovazzo et al, 1993)'
_diffrn_ambient_temperature 150(2)
_diffrn_detector 'CCD plate'
_diffrn_measured_fraction_theta_full 0.989
_diffrn_measured_fraction_theta_max 0.981
_diffrn_measurement_device_type 'APEXII, Bruker-AXS'
_diffrn_measurement_method 'CCD rotation images, thin slices'
_diffrn_orient_matrix_type 'by SAINT Bruker-AXS'
_diffrn_orient_matrix_UB_11 -0.070596
_diffrn_orient_matrix_UB_12 -0.010543
_diffrn_orient_matrix_UB_13 -0.023489
_diffrn_orient_matrix_UB_21 -0.024272
_diffrn_orient_matrix_UB_22 0.017902
_diffrn_orient_matrix_UB_23 0.041236
_diffrn_orient_matrix_UB_31 -0.004514
_diffrn_orient_matrix_UB_32 0.068627
_diffrn_orient_matrix_UB_33 -0.014365
_diffrn_radiation_probe x-ray
_diffrn_radiation_type MoK\a
_diffrn_radiation_wavelength 0.71073
_diffrn_reflns_av_R_equivalents 0.0502
_diffrn_reflns_av_unetI/netI 0.1008
_diffrn_reflns_Laue_measured_fraction_full 0.989
_diffrn_reflns_Laue_measured_fraction_max 0.981
_diffrn_reflns_limit_h_max 16
_diffrn_reflns_limit_h_min -17
_diffrn_reflns_limit_k_max 17
_diffrn_reflns_limit_k_min -18
_diffrn_reflns_limit_l_max 26
_diffrn_reflns_limit_l_min -26
_diffrn_reflns_number 27810
_diffrn_reflns_point_group_measured_fraction_full 0.939
_diffrn_reflns_point_group_measured_fraction_max 0.909
_diffrn_reflns_theta_full 25.242
_diffrn_reflns_theta_max 27.472
_diffrn_reflns_theta_min 3.017
_diffrn_source 'fine-focus sealed tube'
_diffrn_standards_number 0
_exptl_absorpt_coefficient_mu 4.293
_exptl_absorpt_correction_T_max 0.680
_exptl_absorpt_correction_T_min 0.259
_exptl_absorpt_correction_type multi-scan
_exptl_absorpt_process_details
;
  [Sheldrick, G.M. (2002). SADABS Bruker AXS Inc., Madison, Wisconsin, USA]
;
_exptl_crystal_colour green
_exptl_crystal_density_diffrn 1.532
_exptl_crystal_density_method 'not measured'
_exptl_crystal_description plate
_exptl_crystal_F_000 1800
_exptl_crystal_size_max 0.36
_exptl_crystal_size_mid 0.27
_exptl_crystal_size_min 0.09
_refine_diff_density_max 1.52
_refine_diff_density_min -1.015
_refine_diff_density_rms 0.122
_refine_ls_abs_structure_details
;
 Flack x determined using 5159 quotients [(I+)-(I-)]/[(I+)+(I-)]
 (Parsons, Flack and Wagner, Acta Cryst. B69 (2013) 249-259).
;
_refine_ls_abs_structure_Flack 0.008(4)
_refine_ls_extinction_method none
_refine_ls_goodness_of_fit_ref 0.743
_refine_ls_hydrogen_treatment constr
_refine_ls_matrix_type full
_refine_ls_number_constraints 0
_refine_ls_number_parameters 697
_refine_ls_number_reflns 15961
_refine_ls_number_restraints 1
_refine_ls_restrained_S_all 0.743
_refine_ls_R_factor_all 0.0473
_refine_ls_R_factor_gt 0.0383
_refine_ls_shift/su_max 0.001
_refine_ls_shift/su_mean 0
_refine_ls_structure_factor_coef Fsqd
_refine_ls_weighting_details 'w=1/[\s^2^(Fo^2^)+(0.0333P)^2^+1.0562P] where P=(Fo^2^+2Fc^2^)/3'
_refine_ls_weighting_scheme calc
_refine_ls_wR_factor_gt 0.0815
_refine_ls_wR_factor_ref 0.0867
_reflns_Friedel_coverage 0.78
_reflns_Friedel_fraction_full 0.884
_reflns_Friedel_fraction_max 0.831
_reflns_number_gt 13745
_reflns_number_total 15961
_reflns_threshold_expression 'I > 2\s(I)'
_cod_data_source_file c6nj01177b1.cif
_cod_data_source_block shelx
_cod_depositor_comments 'Adding full bibliography for 7055656--7055660.cif.'
_cod_original_sg_symbol_H-M 'P 21'
_cod_database_code 7055658

loop_
_symmetry_equiv_pos_as_xyz
'x, y, z'
'-x, y+1/2, -z'

loop_
_atom_site_label
_atom_site_type_symbol
_atom_site_fract_x
_atom_site_fract_y
_atom_site_fract_z
_atom_site_U_iso_or_equiv
_atom_site_adp_type
_atom_site_occupancy
_atom_site_site_symmetry_order
_atom_site_calc_flag
_atom_site_refinement_flags_posn
_atom_site_refinement_flags_adp
C1 C -0.0770(6) 0.0686(6) 0.1219(4) 0.0217(19) Uani 1 1 d . .
C2 C -0.2341(8) -0.0574(6) 0.1352(4) 0.0310(16) Uani 1 1 d . .
H2 H -0.1795 -0.1037 0.1371 0.037 Uiso 1 1 calc R U
C3 C -0.2480(7) -0.0367(7) 0.2061(4) 0.030(2) Uani 1 1 d . .
H3A H -0.3 0.0114 0.2038 0.036 Uiso 1 1 calc R U
H3B H -0.2725 -0.0948 0.2235 0.036 Uiso 1 1 calc R U
C4 C -0.1568(8) -0.0023(6) 0.2560(4) 0.029(2) Uani 1 1 d . .
H4 H -0.1781 -0.0005 0.2989 0.035 Uiso 1 1 calc R U
C5 C -0.0409(7) 0.1034(7) 0.1834(4) 0.024(2) Uani 1 1 d . .
C6 C -0.3291(7) -0.1006(6) 0.0943(4) 0.0310(16) Uani 1 1 d . .
H6A H -0.3192 -0.1131 0.0501 0.047 Uiso 1 1 calc R U
H6B H -0.3444 -0.1594 0.1143 0.047 Uiso 1 1 calc R U
H6C H -0.3835 -0.0563 0.0926 0.047 Uiso 1 1 calc R U
C7 C -0.0688(8) -0.0712(7) 0.2654(4) 0.039(3) Uani 1 1 d . .
H7A H -0.0144 -0.0452 0.2972 0.058 Uiso 1 1 calc R U
H7B H -0.0885 -0.1318 0.281 0.058 Uiso 1 1 calc R U
H7C H -0.0479 -0.0802 0.2238 0.058 Uiso 1 1 calc R U
C8 C 0.3870(7) 0.1157(6) 0.1185(4) 0.0223(19) Uani 1 1 d . .
C9 C 0.5407(7) 0.2335(7) 0.0940(5) 0.033(2) Uani 1 1 d . .
H9 H 0.6042 0.2612 0.1166 0.04 Uiso 1 1 calc R U
C10 C 0.5585(7) 0.2016(7) 0.0262(4) 0.031(2) Uani 1 1 d . .
H10A H 0.6096 0.1523 0.0332 0.037 Uiso 1 1 calc R U
H10B H 0.5853 0.2558 0.0058 0.037 Uiso 1 1 calc R U
C11 C 0.4689(7) 0.1629(7) -0.0233(4) 0.030(2) Uani 1 1 d . .
H11 H 0.4141 0.2094 -0.0271 0.036 Uiso 1 1 calc R U
C12 C 0.3494(6) 0.0787(7) 0.0582(4) 0.0229(18) Uani 1 1 d . .
C13 C 0.4654(8) 0.3129(7) 0.0901(5) 0.039(3) Uani 1 1 d . .
H13A H 0.4573 0.3298 0.134 0.058 Uiso 1 1 calc R U
H13B H 0.4883 0.3677 0.0691 0.058 Uiso 1 1 calc R U
H13C H 0.4024 0.2918 0.0647 0.058 Uiso 1 1 calc R U
C14 C 0.4950(8) 0.1491(8) -0.0925(5) 0.050(3) Uani 1 1 d . .
H14A H 0.4376 0.1248 -0.1227 0.075 Uiso 1 1 calc R U
H14B H 0.5144 0.2095 -0.1085 0.075 Uiso 1 1 calc R U
H14C H 0.5492 0.1043 -0.0895 0.075 Uiso 1 1 calc R U
C15 C 0.1311(7) 0.6132(6) 0.3699(4) 0.023(2) Uani 1 1 d . .
C16 C -0.0216(7) 0.7303(6) 0.4043(4) 0.0235(19) Uani 1 1 d . .
H16 H -0.0819 0.7654 0.3836 0.028 Uiso 1 1 calc R U
C17 C -0.0491(7) 0.6795(6) 0.4648(4) 0.027(2) Uani 1 1 d . .
H17A H -0.1026 0.6345 0.4488 0.033 Uiso 1 1 calc R U
H17B H -0.0756 0.7273 0.491 0.033 Uiso 1 1 calc R U
C18 C 0.0348(7) 0.6249(6) 0.5112(4) 0.027(2) Uani 1 1 d . .
H18 H 0.0924 0.6675 0.5243 0.032 Uiso 1 1 calc R U
C19 C 0.1586(6) 0.5595(6) 0.4251(4) 0.022(2) Uani 1 1 d . .
C20 C 0.0581(8) 0.8055(6) 0.4226(4) 0.034(2) Uani 1 1 d . .
H20A H 0.072 0.8345 0.3831 0.05 Uiso 1 1 calc R U
H20B H 0.0353 0.8537 0.4496 0.05 Uiso 1 1 calc R U
H20C H 0.1179 0.7763 0.447 0.05 Uiso 1 1 calc R U
C21 C -0.0030(7) 0.5924(8) 0.5734(4) 0.042(2) Uani 1 1 d . .
H21A H 0.0493 0.5584 0.6023 0.063 Uiso 1 1 calc R U
H21B H -0.022 0.6475 0.596 0.063 Uiso 1 1 calc R U
H21C H -0.0598 0.5511 0.5606 0.063 Uiso 1 1 calc R U
C22 C 0.5948(7) 0.5382(6) 0.3779(4) 0.024(2) Uani 1 1 d . .
C23 C 0.7519(7) 0.4152(6) 0.3535(4) 0.028(2) Uani 1 1 d . .
H23 H 0.6951 0.372 0.339 0.034 Uiso 1 1 calc R U
C24 C 0.7792(7) 0.4621(7) 0.2922(4) 0.031(2) Uani 1 1 d . .
H24A H 0.8314 0.5088 0.3072 0.037 Uiso 1 1 calc R U
H24B H 0.8075 0.4131 0.2679 0.037 Uiso 1 1 calc R U
C25 C 0.6956(8) 0.5122(6) 0.2439(4) 0.032(2) Uani 1 1 d . .
H25 H 0.7244 0.528 0.2051 0.039 Uiso 1 1 calc R U
S1 S 0.00086(18) 0.03654(16) 0.06628(10) 0.0233(5) Uani 1 1 d . .
S2 S -0.20548(18) 0.04872(16) 0.09014(10) 0.0256(5) Uani 1 1 d . .
S3 S -0.1186(2) 0.12212(16) 0.24102(11) 0.0287(5) Uani 1 1 d . .
S4 S 0.08573(19) 0.12463(17) 0.21306(11) 0.0299(6) Uani 1 1 d . .
S5 S 0.31055(18) 0.14807(16) 0.17454(10) 0.0258(5) Uani 1 1 d . .
S6 S 0.51469(19) 0.13603(17) 0.14739(11) 0.0314(6) Uani 1 1 d . .
S7 S 0.4237(2) 0.04653(18) -0.00025(12) 0.0324(6) Uani 1 1 d . .
S8 S 0.22201(18) 0.05703(16) 0.02845(10) 0.0265(5) Uani 1 1 d . .
S9 S 0.21473(18) 0.65388(16) 0.32215(10) 0.0231(5) Uani 1 1 d . .
S10 S 0.00531(18) 0.64863(17) 0.34008(10) 0.0272(5) Uani 1 1 d . .
S11 S 0.07520(19) 0.51556(16) 0.47382(11) 0.0294(5) Uani 1 1 d . .
S12 S 0.28287(18) 0.52533(16) 0.45554(10) 0.0239(5) Uani 1 1 d . .
S13 S 0.50598(18) 0.49836(16) 0.42304(10) 0.0249(5) Uani 1 1 d . .
S14 S 0.71771(18) 0.50208(17) 0.41238(11) 0.0282(5) Uani 1 1 d . .
S15 S 0.65773(19) 0.62801(16) 0.27476(11) 0.0278(5) Uani 1 1 d . .
S16 S 0.44755(19) 0.63163(17) 0.29122(10) 0.0281(5) Uani 1 1 d . .
Au1 Au 0.15492(2) 0.09255(2) 0.12107(2) 0.02069(9) Uani 1 1 d . .
Au2 Au 0.36228(2) 0.57823(2) 0.37203(2) 0.01922(9) Uani 1 1 d . .
C26 C 0.5700(6) 0.5938(7) 0.3224(4) 0.0235(19) Uani 1 1 d . .
C27 C 0.8382(8) 0.3576(7) 0.3915(5) 0.041(3) Uani 1 1 d . .
H27A H 0.8189 0.329 0.4296 0.061 Uiso 1 1 calc R U
H27B H 0.856 0.3081 0.3634 0.061 Uiso 1 1 calc R U
H27C H 0.8946 0.399 0.4056 0.061 Uiso 1 1 calc R U
C28 C 0.6070(8) 0.4487(7) 0.2181(4) 0.042(3) Uani 1 1 d . .
H28A H 0.5576 0.4845 0.1882 0.063 Uiso 1 1 calc R U
H28B H 0.6283 0.3949 0.1952 0.063 Uiso 1 1 calc R U
H28C H 0.5788 0.4261 0.2546 0.063 Uiso 1 1 calc R U
C29 C -0.2373(9) 0.2437(7) 0.8460(5) 0.0503(16) Uani 1 1 d . .
H29A H -0.2599 0.2045 0.807 0.06 Uiso 1 1 calc R U
H29B H -0.2916 0.2475 0.8702 0.06 Uiso 1 1 calc R U
C30 C -0.2154(10) 0.3399(7) 0.8249(5) 0.0503(16) Uani 1 1 d . .
H30A H -0.1594 0.3379 0.8021 0.06 Uiso 1 1 calc R U
H30B H -0.198 0.3817 0.8631 0.06 Uiso 1 1 calc R U
C31 C -0.3125(10) 0.3792(8) 0.7763(5) 0.0503(16) Uani 1 1 d . .
H31A H -0.2982 0.4435 0.7628 0.06 Uiso 1 1 calc R U
H31B H -0.3241 0.3395 0.7368 0.06 Uiso 1 1 calc R U
C32 C -0.4045(10) 0.3827(7) 0.8016(5) 0.0503(16) Uani 1 1 d . .
H32A H -0.4573 0.4075 0.768 0.075 Uiso 1 1 calc R U
H32B H -0.4216 0.3193 0.8138 0.075 Uiso 1 1 calc R U
H32C H -0.3955 0.4237 0.8398 0.075 Uiso 1 1 calc R U
C33 C -0.0621(7) 0.1772(6) 0.8523(4) 0.029(2) Uani 1 1 d . .
H33A H -0.0908 0.1519 0.8089 0.035 Uiso 1 1 calc R U
H33B H -0.0318 0.2385 0.846 0.035 Uiso 1 1 calc R U
C34 C 0.0186(7) 0.1096(7) 0.8858(4) 0.030(2) Uani 1 1 d . .
H34A H -0.0098 0.0462 0.8882 0.036 Uiso 1 1 calc R U
H34B H 0.0438 0.1314 0.9307 0.036 Uiso 1 1 calc R U
C35 C 0.1046(7) 0.1037(6) 0.8487(4) 0.030(2) Uani 1 1 d . .
H35A H 0.1498 0.0532 0.8682 0.035 Uiso 1 1 calc R U
H35B H 0.0782 0.086 0.803 0.035 Uiso 1 1 calc R U
C36 C 0.1628(8) 0.1954(6) 0.8495(5) 0.047(3) Uani 1 1 d . .
H36A H 0.2157 0.1866 0.8253 0.07 Uiso 1 1 calc R U
H36B H 0.1191 0.2455 0.8292 0.07 Uiso 1 1 calc R U
H36C H 0.1908 0.2126 0.8944 0.07 Uiso 1 1 calc R U
C37 C -0.1047(7) 0.2526(6) 0.9518(4) 0.027(2) Uani 1 1 d . .
H37A H -0.0783 0.3119 0.9375 0.032 Uiso 1 1 calc R U
H37B H -0.049 0.2177 0.9778 0.032 Uiso 1 1 calc R U
C38 C -0.1777(7) 0.2779(6) 0.9972(4) 0.028(2) Uani 1 1 d . .
H38A H -0.2106 0.2202 1.0084 0.033 Uiso 1 1 calc R U
H38B H -0.2285 0.3214 0.9745 0.033 Uiso 1 1 calc R U
C39 C -0.1200(7) 0.3252(6) 1.0607(4) 0.026(2) Uani 1 1 d . .
H39A H -0.0641 0.2847 1.0801 0.032 Uiso 1 1 calc R U
H39B H -0.0935 0.3863 1.0496 0.032 Uiso 1 1 calc R U
C40 C -0.1865(8) 0.3413(7) 1.1112(4) 0.034(2) Uani 1 1 d . .
H40A H -0.1481 0.3709 1.1501 0.051 Uiso 1 1 calc R U
H40B H -0.2413 0.3823 1.0924 0.051 Uiso 1 1 calc R U
H40C H -0.2119 0.2809 1.1229 0.051 Uiso 1 1 calc R U
C41 C -0.1861(7) 0.1000(6) 0.9110(4) 0.028(2) Uani 1 1 d . .
H41A H -0.2414 0.1139 0.933 0.034 Uiso 1 1 calc R U
H41B H -0.134 0.0701 0.9436 0.034 Uiso 1 1 calc R U
C42 C -0.2225(8) 0.0262(7) 0.8557(4) 0.040(3) Uani 1 1 d . .
H42A H -0.1695 0.0139 0.8314 0.048 Uiso 1 1 calc R U
H42B H -0.2793 0.0522 0.8249 0.048 Uiso 1 1 calc R U
C43 C -0.2529(9) -0.0682(7) 0.8849(5) 0.044(3) Uani 1 1 d . .
H43A H -0.2983 -0.0535 0.9144 0.053 Uiso 1 1 calc R U
H43B H -0.2891 -0.1071 0.849 0.053 Uiso 1 1 calc R U
C44 C -0.1693(10) -0.1247(8) 0.9215(6) 0.057(3) Uani 1 1 d . .
H44A H -0.1946 -0.1822 0.938 0.086 Uiso 1 1 calc R U
H44B H -0.1247 -0.1414 0.8925 0.086 Uiso 1 1 calc R U
H44C H -0.1339 -0.0877 0.958 0.086 Uiso 1 1 calc R U
C45 C 0.3083(7) 0.2802(6) 1.3582(4) 0.024(2) Uani 1 1 d . .
H45A H 0.326 0.2694 1.3153 0.029 Uiso 1 1 calc R U
H45B H 0.3426 0.3378 1.3768 0.029 Uiso 1 1 calc R U
C46 C 0.1963(7) 0.2978(6) 1.3476(4) 0.028(2) Uani 1 1 d . .
H46A H 0.1794 0.3246 1.3875 0.034 Uiso 1 1 calc R U
H46B H 0.1607 0.2376 1.338 0.034 Uiso 1 1 calc R U
C47 C 0.1652(8) 0.3677(6) 1.2893(4) 0.030(2) Uani 1 1 d . .
H47A H 0.1818 0.3401 1.2495 0.036 Uiso 1 1 calc R U
H47B H 0.2023 0.4271 1.2987 0.036 Uiso 1 1 calc R U
C48 C 0.0530(8) 0.3890(7) 1.2774(5) 0.040(3) Uani 1 1 d . .
H48A H 0.0358 0.4327 1.2409 0.061 Uiso 1 1 calc R U
H48B H 0.0162 0.3304 1.2674 0.061 Uiso 1 1 calc R U
H48C H 0.0367 0.4173 1.3165 0.061 Uiso 1 1 calc R U
C49 C 0.3142(7) 0.2018(6) 1.4695(4) 0.029(2) Uani 1 1 d . .
H49A H 0.3286 0.1407 1.4918 0.035 Uiso 1 1 calc R U
H49B H 0.2423 0.2106 1.4613 0.035 Uiso 1 1 calc R U
C50 C 0.3615(8) 0.2800(6) 1.5161(4) 0.028(2) Uani 1 1 d . .
H50A H 0.3653 0.3385 1.4912 0.034 Uiso 1 1 calc R U
H50B H 0.4291 0.2614 1.5364 0.034 Uiso 1 1 calc R U
C51 C 0.3018(7) 0.2986(6) 1.5699(4) 0.031(2) Uani 1 1 d . .
H51A H 0.2382 0.3273 1.5501 0.037 Uiso 1 1 calc R U
H51B H 0.2882 0.2379 1.5894 0.037 Uiso 1 1 calc R U
C52 C 0.3554(10) 0.3635(7) 1.6235(5) 0.054(3) Uani 1 1 d . .
H52A H 0.3148 0.3731 1.6562 0.08 Uiso 1 1 calc R U
H52B H 0.4178 0.3349 1.6439 0.08 Uiso 1 1 calc R U
H52C H 0.3678 0.4242 1.6046 0.08 Uiso 1 1 calc R U
C53 C 0.4604(6) 0.1982(6) 1.4154(4) 0.0240(19) Uani 1 1 d . .
H53A H 0.4825 0.2604 1.4337 0.029 Uiso 1 1 calc R U
H53B H 0.4856 0.1505 1.4489 0.029 Uiso 1 1 calc R U
C54 C 0.5086(7) 0.1801(7) 1.3556(4) 0.029(2) Uani 1 1 d . .
H54A H 0.4858 0.1193 1.3352 0.034 Uiso 1 1 calc R U
H54B H 0.4901 0.2305 1.323 0.034 Uiso 1 1 calc R U
C55 C 0.6212(7) 0.1784(7) 1.3793(4) 0.032(2) Uani 1 1 d . .
H55A H 0.6379 0.1304 1.4138 0.038 Uiso 1 1 calc R U
H55B H 0.6428 0.2402 1.3986 0.038 Uiso 1 1 calc R U
C56 C 0.6773(8) 0.1566(7) 1.3244(5) 0.043(3) Uani 1 1 d . .
H56A H 0.7478 0.1564 1.3421 0.065 Uiso 1 1 calc R U
H56B H 0.6573 0.0949 1.3058 0.065 Uiso 1 1 calc R U
H56C H 0.6622 0.2047 1.2905 0.065 Uiso 1 1 calc R U
C57 C 0.3051(7) 0.1029(6) 1.3691(4) 0.0258(19) Uani 1 1 d . .
H57A H 0.2343 0.099 1.37 0.031 Uiso 1 1 calc R U
H57B H 0.3115 0.1059 1.323 0.031 Uiso 1 1 calc R U
C58 C 0.3561(8) 0.0108(6) 1.3997(5) 0.030(2) Uani 1 1 d . .
H58A H 0.4048 -0.0094 1.3739 0.036 Uiso 1 1 calc R U
H58B H 0.392 0.025 1.4442 0.036 Uiso 1 1 calc R U
C59 C 0.2849(8) -0.0716(6) 1.4033(4) 0.031(2) Uani 1 1 d . .
H59A H 0.2492 -0.0872 1.359 0.037 Uiso 1 1 calc R U
H59B H 0.2363 -0.0527 1.4296 0.037 Uiso 1 1 calc R U
C60 C 0.3413(8) -0.1590(6) 1.4340(5) 0.039(3) Uani 1 1 d . .
H60A H 0.2951 -0.2104 1.4359 0.059 Uiso 1 1 calc R U
H60B H 0.3888 -0.1783 1.4076 0.059 Uiso 1 1 calc R U
H60C H 0.376 -0.1439 1.4781 0.059 Uiso 1 1 calc R U
N1 N -0.1464(6) 0.1936(6) 0.8906(4) 0.0293(19) Uani 1 1 d . .
N2 N 0.3465(6) 0.1960(5) 1.4033(3) 0.0223(17) Uani 1 1 d . .

loop_
_atom_site_aniso_label
_atom_site_aniso_U_11
_atom_site_aniso_U_22
_atom_site_aniso_U_33
_atom_site_aniso_U_23
_atom_site_aniso_U_13
_atom_site_aniso_U_12
C1 0.018(4) 0.029(5) 0.020(4) 0.002(3) 0.006(3) 0.000(4)
C2 0.033(5) 0.029(4) 0.029(3) 0.003(3) 0.002(3) 0.001(3)
C3 0.028(6) 0.041(6) 0.023(5) 0.005(4) 0.008(4) -0.002(5)
C4 0.039(7) 0.024(5) 0.025(5) 0.003(4) 0.008(4) 0.000(4)
C5 0.029(5) 0.024(5) 0.021(4) 0.004(4) 0.009(4) 0.004(4)
C6 0.033(5) 0.029(4) 0.029(3) 0.003(3) 0.002(3) 0.001(3)
C7 0.048(7) 0.033(5) 0.031(5) 0.004(4) -0.004(5) 0.000(5)
C8 0.017(5) 0.026(5) 0.021(4) 0.002(3) -0.002(4) 0.002(4)
C9 0.017(5) 0.047(6) 0.034(5) -0.012(4) 0.000(4) -0.012(5)
C10 0.015(5) 0.038(6) 0.040(5) -0.001(4) 0.005(4) 0.001(4)
C11 0.023(6) 0.035(5) 0.034(5) -0.004(4) 0.007(4) 0.006(4)
C12 0.020(4) 0.021(5) 0.028(4) -0.001(4) 0.005(3) 0.005(5)
C13 0.028(6) 0.038(6) 0.052(6) -0.008(5) 0.015(5) -0.009(5)
C14 0.039(7) 0.076(8) 0.038(6) -0.006(5) 0.012(5) -0.004(6)
C15 0.022(5) 0.027(5) 0.018(4) -0.004(3) -0.001(4) -0.004(4)
C16 0.016(5) 0.025(5) 0.030(5) 0.000(4) 0.005(4) 0.006(4)
C17 0.023(6) 0.029(5) 0.030(5) -0.004(4) 0.006(4) 0.002(4)
C18 0.028(6) 0.028(5) 0.026(4) 0.004(3) 0.007(4) 0.002(4)
C19 0.017(5) 0.030(6) 0.019(4) 0.001(3) 0.004(3) 0.002(4)
C20 0.041(7) 0.026(5) 0.034(5) 0.004(4) 0.008(5) 0.002(4)
C21 0.048(6) 0.054(6) 0.028(4) 0.013(5) 0.020(4) 0.004(6)
C22 0.017(5) 0.032(5) 0.023(4) -0.001(4) 0.005(4) 0.002(4)
C23 0.022(6) 0.033(5) 0.029(5) -0.008(4) 0.005(4) 0.000(4)
C24 0.029(6) 0.034(5) 0.033(5) -0.007(4) 0.015(5) -0.002(4)
C25 0.039(7) 0.034(5) 0.026(5) -0.005(4) 0.011(5) 0.004(5)
S1 0.0191(12) 0.0332(12) 0.0165(10) -0.0041(8) 0.0009(9) -0.0011(10)
S2 0.0212(13) 0.0325(12) 0.0213(10) 0.0070(8) -0.0004(9) 0.0022(10)
S3 0.0340(15) 0.0277(12) 0.0269(11) -0.0051(9) 0.0118(11) 0.0014(10)
S4 0.0264(14) 0.0402(14) 0.0225(11) -0.0101(9) 0.0034(10) -0.0056(11)
S5 0.0255(14) 0.0313(12) 0.0195(10) -0.0034(9) 0.0018(9) -0.0042(10)
S6 0.0219(14) 0.0424(14) 0.0263(11) 0.0019(10) -0.0041(10) 0.0017(11)
S7 0.0280(15) 0.0350(14) 0.0350(13) -0.0107(10) 0.0080(11) 0.0034(11)
S8 0.0210(12) 0.0365(13) 0.0215(10) -0.0076(9) 0.0029(9) -0.0048(10)
S9 0.0226(13) 0.0306(12) 0.0164(10) 0.0047(8) 0.0045(9) 0.0004(10)
S10 0.0200(13) 0.0403(13) 0.0195(10) -0.0011(9) -0.0007(9) 0.0016(11)
S11 0.0293(15) 0.0279(12) 0.0338(13) 0.0051(9) 0.0130(11) -0.0022(11)
S12 0.0234(13) 0.0283(12) 0.0200(10) 0.0058(8) 0.0043(9) 0.0031(10)
S13 0.0208(13) 0.0330(12) 0.0206(10) 0.0060(9) 0.0034(9) 0.0000(10)
S14 0.0205(13) 0.0403(14) 0.0224(11) -0.0044(9) 0.0009(10) -0.0013(11)
S15 0.0295(15) 0.0280(12) 0.0292(12) 0.0014(9) 0.0138(11) -0.0063(11)
S16 0.0246(14) 0.0376(13) 0.0212(11) 0.0098(9) 0.0025(10) 0.0018(11)
Au1 0.02107(18) 0.0211(2) 0.01875(14) -0.00123(13) 0.00115(12) -0.00027(16)
Au2 0.01925(16) 0.0213(2) 0.01662(13) 0.00024(13) 0.00214(12) -0.00111(17)
C26 0.021(4) 0.026(5) 0.024(4) -0.009(4) 0.007(3) -0.006(5)
C27 0.036(7) 0.044(6) 0.040(6) -0.002(4) 0.002(5) 0.005(5)
C28 0.059(8) 0.029(5) 0.033(5) -0.011(4) -0.003(5) -0.003(5)
C29 0.070(5) 0.041(3) 0.034(3) -0.004(2) -0.004(3) 0.003(3)
C30 0.070(5) 0.041(3) 0.034(3) -0.004(2) -0.004(3) 0.003(3)
C31 0.070(5) 0.041(3) 0.034(3) -0.004(2) -0.004(3) 0.003(3)
C32 0.070(5) 0.041(3) 0.034(3) -0.004(2) -0.004(3) 0.003(3)
C33 0.031(6) 0.034(5) 0.027(5) 0.011(4) 0.017(4) 0.007(4)
C34 0.024(5) 0.038(5) 0.027(4) 0.006(4) 0.006(4) 0.005(4)
C35 0.039(6) 0.022(5) 0.029(4) -0.004(4) 0.010(4) 0.002(4)
C36 0.045(8) 0.029(5) 0.075(8) 0.003(5) 0.034(7) -0.008(5)
C37 0.025(5) 0.037(5) 0.018(4) 0.002(3) 0.001(4) 0.000(4)
C38 0.031(6) 0.025(5) 0.029(5) 0.001(4) 0.013(4) -0.001(4)
C39 0.032(6) 0.022(4) 0.027(5) 0.001(3) 0.010(4) -0.005(4)
C40 0.041(7) 0.039(5) 0.025(5) -0.007(4) 0.014(5) -0.002(5)
C41 0.025(5) 0.037(5) 0.024(4) -0.008(4) 0.006(4) -0.001(5)
C42 0.031(6) 0.062(7) 0.023(5) -0.019(5) -0.005(4) 0.005(5)
C43 0.048(8) 0.045(6) 0.040(6) -0.019(5) 0.012(6) -0.022(6)
C44 0.054(9) 0.038(7) 0.076(9) -0.012(6) 0.003(7) -0.008(6)
C45 0.027(6) 0.028(5) 0.018(4) 0.002(3) 0.006(4) 0.005(4)
C46 0.033(6) 0.026(5) 0.026(5) -0.003(3) 0.005(4) -0.004(4)
C47 0.037(6) 0.019(4) 0.031(5) 0.004(4) 0.000(5) 0.002(4)
C48 0.031(7) 0.027(5) 0.058(7) 0.002(5) -0.004(5) 0.005(5)
C49 0.035(6) 0.032(5) 0.023(4) 0.004(4) 0.011(4) -0.001(4)
C50 0.036(6) 0.029(5) 0.020(4) 0.001(4) 0.004(4) -0.004(4)
C51 0.029(6) 0.039(5) 0.025(5) 0.004(4) 0.005(4) 0.007(4)
C52 0.085(11) 0.050(7) 0.031(6) -0.003(5) 0.024(7) 0.002(6)
C53 0.017(5) 0.033(5) 0.018(4) 0.003(3) -0.005(4) 0.001(4)
C54 0.020(5) 0.040(5) 0.028(5) -0.005(4) 0.010(4) -0.005(4)
C55 0.031(6) 0.038(5) 0.030(5) 0.001(4) 0.012(5) -0.001(5)
C56 0.031(7) 0.056(7) 0.046(6) -0.017(5) 0.013(5) -0.001(5)
C57 0.022(5) 0.028(5) 0.024(4) 0.000(4) -0.003(3) -0.003(4)
C58 0.032(6) 0.023(5) 0.031(5) 0.002(4) -0.006(4) -0.002(4)
C59 0.038(7) 0.025(5) 0.026(5) -0.002(4) -0.002(4) -0.007(4)
C60 0.041(7) 0.022(5) 0.051(6) -0.008(4) -0.002(5) 0.005(4)
N1 0.029(5) 0.040(5) 0.019(4) 0.003(3) 0.005(4) 0.004(4)
N2 0.024(5) 0.024(4) 0.017(3) 0.002(3) -0.001(3) -0.005(3)

loop_
_atom_type_symbol
_atom_type_description
_atom_type_scat_dispersion_real
_atom_type_scat_dispersion_imag
_atom_type_scat_source
C C 0.0033 0.0016 'International Tables Vol C Tables 4.2.6.8 and 6.1.1.4'
H H 0 0 'International Tables Vol C Tables 4.2.6.8 and 6.1.1.4'
N N 0.0061 0.0033 'International Tables Vol C Tables 4.2.6.8 and 6.1.1.4'
S S 0.1246 0.1234 'International Tables Vol C Tables 4.2.6.8 and 6.1.1.4'
Au Au -2.0133 8.8022 'International Tables Vol C Tables 4.2.6.8 and 6.1.1.4'

loop_
_geom_angle_atom_site_label_1
_geom_angle_atom_site_label_2
_geom_angle_atom_site_label_3
_geom_angle
C5 C1 S2 123.7(6)
C5 C1 S1 122.8(7)
S2 C1 S1 113.5(4)
C6 C2 C3 110.5(8)
C6 C2 S2 106.4(6)
C3 C2 S2 114.0(6)
C6 C2 H2 108.6
C3 C2 H2 108.6
S2 C2 H2 108.6
C4 C3 C2 117.5(8)
C4 C3 H3A 107.9
C2 C3 H3A 107.9
C4 C3 H3B 107.9
C2 C3 H3B 107.9
H3A C3 H3B 107.2
C3 C4 C7 114.0(8)
C3 C4 S3 113.6(6)
C7 C4 S3 111.8(7)
C3 C4 H4 105.5
C7 C4 H4 105.5
S3 C4 H4 105.5
C1 C5 S3 121.7(7)
C1 C5 S4 122.9(6)
S3 C5 S4 115.2(5)
C2 C6 H6A 109.5
C2 C6 H6B 109.5
H6A C6 H6B 109.5
C2 C6 H6C 109.5
H6A C6 H6C 109.5
H6B C6 H6C 109.5
C4 C7 H7A 109.5
C4 C7 H7B 109.5
H7A C7 H7B 109.5
C4 C7 H7C 109.5
H7A C7 H7C 109.5
H7B C7 H7C 109.5
C12 C8 S6 123.3(6)
C12 C8 S5 122.3(7)
S6 C8 S5 114.4(5)
C10 C9 C13 113.2(8)
C10 C9 S6 114.6(7)
C13 C9 S6 111.8(7)
C10 C9 H9 105.4
C13 C9 H9 105.4
S6 C9 H9 105.4
C9 C10 C11 117.5(8)
C9 C10 H10A 107.9
C11 C10 H10A 107.9
C9 C10 H10B 107.9
C11 C10 H10B 107.9
H10A C10 H10B 107.2
C10 C11 C14 111.1(8)
C10 C11 S7 114.0(6)
C14 C11 S7 106.1(7)
C10 C11 H11 108.5
C14 C11 H11 108.5
S7 C11 H11 108.5
C8 C12 S8 124.1(6)
C8 C12 S7 123.7(7)
S8 C12 S7 112.2(4)
C9 C13 H13A 109.5
C9 C13 H13B 109.5
H13A C13 H13B 109.5
C9 C13 H13C 109.5
H13A C13 H13C 109.5
H13B C13 H13C 109.5
C11 C14 H14A 109.5
C11 C14 H14B 109.5
H14A C14 H14B 109.5
C11 C14 H14C 109.5
H14A C14 H14C 109.5
H14B C14 H14C 109.5
C19 C15 S9 123.4(7)
C19 C15 S10 122.4(7)
S9 C15 S10 114.2(5)
C20 C16 C17 113.3(7)
C20 C16 S10 112.2(6)
C17 C16 S10 114.2(6)
C20 C16 H16 105.4
C17 C16 H16 105.4
S10 C16 H16 105.4
C16 C17 C18 117.3(7)
C16 C17 H17A 108
C18 C17 H17A 108
C16 C17 H17B 108
C18 C17 H17B 108
H17A C17 H17B 107.2
C21 C18 C17 109.4(8)
C21 C18 S11 106.2(6)
C17 C18 S11 113.5(6)
C21 C18 H18 109.2
C17 C18 H18 109.2
S11 C18 H18 109.2
C15 C19 S12 122.7(6)
C15 C19 S11 124.5(7)
S12 C19 S11 112.8(4)
C16 C20 H20A 109.5
C16 C20 H20B 109.5
H20A C20 H20B 109.5
C16 C20 H20C 109.5
H20A C20 H20C 109.5
H20B C20 H20C 109.5
C18 C21 H21A 109.5
C18 C21 H21B 109.5
H21A C21 H21B 109.5
C18 C21 H21C 109.5
H21A C21 H21C 109.5
H21B C21 H21C 109.5
C26 C22 S14 124.0(7)
C26 C22 S13 122.5(7)
S14 C22 S13 113.4(5)
C27 C23 C24 111.3(8)
C27 C23 S14 106.3(6)
C24 C23 S14 113.3(6)
C27 C23 H23 108.6
C24 C23 H23 108.6
S14 C23 H23 108.6
C25 C24 C23 117.4(8)
C25 C24 H24A 107.9
C23 C24 H24A 107.9
C25 C24 H24B 107.9
C23 C24 H24B 107.9
H24A C24 H24B 107.2
C28 C25 C24 113.9(8)
C28 C25 S15 112.1(7)
C24 C25 S15 113.6(6)
C28 C25 H25 105.4
C24 C25 H25 105.4
S15 C25 H25 105.4
C1 S1 Au1 101.7(3)
C1 S2 C2 103.5(4)
C5 S3 C4 101.5(4)
C5 S4 Au1 102.4(3)
C8 S5 Au1 102.0(3)
C8 S6 C9 102.3(4)
C12 S7 C11 102.5(4)
C12 S8 Au1 101.5(3)
C15 S9 Au2 102.1(3)
C15 S10 C16 103.8(4)
C19 S11 C18 103.2(4)
C19 S12 Au2 101.9(3)
C22 S13 Au2 102.6(3)
C22 S14 C23 105.5(4)
C26 S15 C25 102.8(5)
C26 S16 Au2 102.4(3)
S8 Au1 S4 178.62(8)
S8 Au1 S1 89.65(7)
S4 Au1 S1 89.28(8)
S8 Au1 S5 89.43(8)
S4 Au1 S5 91.64(8)
S1 Au1 S5 179.07(8)
S13 Au2 S12 89.27(8)
S13 Au2 S9 177.91(8)
S12 Au2 S9 89.00(8)
S13 Au2 S16 88.93(8)
S12 Au2 S16 177.83(9)
S9 Au2 S16 92.82(8)
C22 C26 S15 122.4(7)
C22 C26 S16 122.8(6)
S15 C26 S16 114.8(5)
C23 C27 H27A 109.5
C23 C27 H27B 109.5
H27A C27 H27B 109.5
C23 C27 H27C 109.5
H27A C27 H27C 109.5
H27B C27 H27C 109.5
C25 C28 H28A 109.5
C25 C28 H28B 109.5
H28A C28 H28B 109.5
C25 C28 H28C 109.5
H28A C28 H28C 109.5
H28B C28 H28C 109.5
C30 C29 N1 113.7(10)
C30 C29 H29A 108.8
N1 C29 H29A 108.8
C30 C29 H29B 108.8
N1 C29 H29B 108.8
H29A C29 H29B 107.7
C29 C30 C31 108.1(10)
C29 C30 H30A 110.1
C31 C30 H30A 110.1
C29 C30 H30B 110.1
C31 C30 H30B 110.1
H30A C30 H30B 108.4
C32 C31 C30 117.3(9)
C32 C31 H31A 108
C30 C31 H31A 108
C32 C31 H31B 108
C30 C31 H31B 108
H31A C31 H31B 107.2
C31 C32 H32A 109.5
C31 C32 H32B 109.5
H32A C32 H32B 109.5
C31 C32 H32C 109.5
H32A C32 H32C 109.5
H32B C32 H32C 109.5
C34 C33 N1 114.4(7)
C34 C33 H33A 108.7
N1 C33 H33A 108.7
C34 C33 H33B 108.7
N1 C33 H33B 108.7
H33A C33 H33B 107.6
C33 C34 C35 111.8(7)
C33 C34 H34A 109.3
C35 C34 H34A 109.3
C33 C34 H34B 109.3
C35 C34 H34B 109.3
H34A C34 H34B 107.9
C36 C35 C34 113.9(7)
C36 C35 H35A 108.8
C34 C35 H35A 108.8
C36 C35 H35B 108.8
C34 C35 H35B 108.8
H35A C35 H35B 107.7
C35 C36 H36A 109.5
C35 C36 H36B 109.5
H36A C36 H36B 109.5
C35 C36 H36C 109.5
H36A C36 H36C 109.5
H36B C36 H36C 109.5
N1 C37 C38 116.6(7)
N1 C37 H37A 108.1
C38 C37 H37A 108.1
N1 C37 H37B 108.1
C38 C37 H37B 108.1
H37A C37 H37B 107.3
C37 C38 C39 109.4(8)
C37 C38 H38A 109.8
C39 C38 H38A 109.8
C37 C38 H38B 109.8
C39 C38 H38B 109.8
H38A C38 H38B 108.2
C40 C39 C38 111.7(8)
C40 C39 H39A 109.3
C38 C39 H39A 109.3
C40 C39 H39B 109.3
C38 C39 H39B 109.3
H39A C39 H39B 107.9
C39 C40 H40A 109.5
C39 C40 H40B 109.5
H40A C40 H40B 109.5
C39 C40 H40C 109.5
H40A C40 H40C 109.5
H40B C40 H40C 109.5
N1 C41 C42 117.0(7)
N1 C41 H41A 108.1
C42 C41 H41A 108.1
N1 C41 H41B 108.1
C42 C41 H41B 108.1
H41A C41 H41B 107.3
C41 C42 C43 110.8(7)
C41 C42 H42A 109.5
C43 C42 H42A 109.5
C41 C42 H42B 109.5
C43 C42 H42B 109.5
H42A C42 H42B 108.1
C44 C43 C42 114.8(10)
C44 C43 H43A 108.6
C42 C43 H43A 108.6
C44 C43 H43B 108.6
C42 C43 H43B 108.6
H43A C43 H43B 107.5
C43 C44 H44A 109.5
C43 C44 H44B 109.5
H44A C44 H44B 109.5
C43 C44 H44C 109.5
H44A C44 H44C 109.5
H44B C44 H44C 109.5
N2 C45 C46 115.3(7)
N2 C45 H45A 108.5
C46 C45 H45A 108.5
N2 C45 H45B 108.5
C46 C45 H45B 108.5
H45A C45 H45B 107.5
C45 C46 C47 109.3(7)
C45 C46 H46A 109.8
C47 C46 H46A 109.8
C45 C46 H46B 109.8
C47 C46 H46B 109.8
H46A C46 H46B 108.3
C46 C47 C48 111.3(8)
C46 C47 H47A 109.4
C48 C47 H47A 109.4
C46 C47 H47B 109.4
C48 C47 H47B 109.4
H47A C47 H47B 108
C47 C48 H48A 109.5
C47 C48 H48B 109.5
H48A C48 H48B 109.5
C47 C48 H48C 109.5
H48A C48 H48C 109.5
H48B C48 H48C 109.5
N2 C49 C50 116.6(7)
N2 C49 H49A 108.1
C50 C49 H49A 108.1
N2 C49 H49B 108.1
C50 C49 H49B 108.1
H49A C49 H49B 107.3
C49 C50 C51 111.3(8)
C49 C50 H50A 109.4
C51 C50 H50A 109.4
C49 C50 H50B 109.4
C51 C50 H50B 109.4
H50A C50 H50B 108
C52 C51 C50 112.6(8)
C52 C51 H51A 109.1
C50 C51 H51A 109.1
C52 C51 H51B 109.1
C50 C51 H51B 109.1
H51A C51 H51B 107.8
C51 C52 H52A 109.5
C51 C52 H52B 109.5
H52A C52 H52B 109.5
C51 C52 H52C 109.5
H52A C52 H52C 109.5
H52B C52 H52C 109.5
C54 C53 N2 116.7(7)
C54 C53 H53A 108.1
N2 C53 H53A 108.1
C54 C53 H53B 108.1
N2 C53 H53B 108.1
H53A C53 H53B 107.3
C55 C54 C53 108.1(7)
C55 C54 H54A 110.1
C53 C54 H54A 110.1
C55 C54 H54B 110.1
C53 C54 H54B 110.1
H54A C54 H54B 108.4
C54 C55 C56 113.0(8)
C54 C55 H55A 109
C56 C55 H55A 109
C54 C55 H55B 109
C56 C55 H55B 109
H55A C55 H55B 107.8
C55 C56 H56A 109.5
C55 C56 H56B 109.5
H56A C56 H56B 109.5
C55 C56 H56C 109.5
H56A C56 H56C 109.5
H56B C56 H56C 109.5
C58 C57 N2 115.1(7)
C58 C57 H57A 108.5
N2 C57 H57A 108.5
C58 C57 H57B 108.5
N2 C57 H57B 108.5
H57A C57 H57B 107.5
C59 C58 C57 114.3(8)
C59 C58 H58A 108.7
C57 C58 H58A 108.7
C59 C58 H58B 108.7
C57 C58 H58B 108.7
H58A C58 H58B 107.6
C58 C59 C60 110.7(9)
C58 C59 H59A 109.5
C60 C59 H59A 109.5
C58 C59 H59B 109.5
C60 C59 H59B 109.5
H59A C59 H59B 108.1
C59 C60 H60A 109.5
C59 C60 H60B 109.5
H60A C60 H60B 109.5
C59 C60 H60C 109.5
H60A C60 H60C 109.5
H60B C60 H60C 109.5
C37 N1 C33 108.1(7)
C37 N1 C41 109.6(6)
C33 N1 C41 111.2(7)
C37 N1 C29 111.8(7)
C33 N1 C29 110.8(7)
C41 N1 C29 105.4(7)
C49 N2 C45 112.4(7)
C49 N2 C53 108.5(7)
C45 N2 C53 107.5(6)
C49 N2 C57 108.3(6)
C45 N2 C57 108.8(6)
C53 N2 C57 111.4(7)

loop_
_geom_bond_atom_site_label_1
_geom_bond_atom_site_label_2
_geom_bond_distance
C1 C5 1.354(11)
C1 S2 1.768(9)
C1 S1 1.763(7)
C2 C6 1.524(13)
C2 C3 1.535(11)
C2 S2 1.828(9)
C2 H2 0.98
C3 C4 1.527(13)
C3 H3A 0.97
C3 H3B 0.97
C4 C7 1.520(13)
C4 S3 1.855(9)
C4 H4 0.98
C5 S3 1.755(8)
C5 S4 1.741(9)
C6 H6A 0.96
C6 H6B 0.96
C6 H6C 0.96
C7 H7A 0.96
C7 H7B 0.96
C7 H7C 0.96
C8 C12 1.348(11)
C8 S6 1.750(9)
C8 S5 1.756(8)
C9 C10 1.527(12)
C9 C13 1.502(13)
C9 S6 1.824(10)
C9 H9 0.98
C10 C11 1.528(12)
C10 H10A 0.97
C10 H10B 0.97
C11 C14 1.546(11)
C11 S7 1.831(9)
C11 H11 0.98
C12 S8 1.752(9)
C12 S7 1.774(7)
C13 H13A 0.96
C13 H13B 0.96
C13 H13C 0.96
C14 H14A 0.96
C14 H14B 0.96
C14 H14C 0.96
C15 C19 1.351(11)
C15 S9 1.738(8)
C15 S10 1.775(9)
C16 C20 1.504(13)
C16 C17 1.541(11)
C16 S10 1.834(8)
C16 H16 0.98
C17 C18 1.540(12)
C17 H17A 0.97
C17 H17B 0.97
C18 C21 1.536(10)
C18 S11 1.839(8)
C18 H18 0.98
C19 S12 1.754(9)
C19 S11 1.765(8)
C20 H20A 0.96
C20 H20B 0.96
C20 H20C 0.96
C21 H21A 0.96
C21 H21B 0.96
C21 H21C 0.96
C22 C26 1.366(12)
C22 S14 1.761(9)
C22 S13 1.753(8)
C23 C27 1.511(13)
C23 C24 1.528(11)
C23 S14 1.836(8)
C23 H23 0.98
C24 C25 1.527(13)
C24 H24A 0.97
C24 H24B 0.97
C25 C28 1.508(13)
C25 S15 1.846(9)
C25 H25 0.98
S1 Au1 2.317(2)
S4 Au1 2.316(2)
S5 Au1 2.324(2)
S8 Au1 2.321(2)
S9 Au2 2.325(2)
S12 Au2 2.321(2)
S13 Au2 2.319(2)
S15 C26 1.754(8)
S16 C26 1.749(9)
S16 Au2 2.328(2)
C27 H27A 0.96
C27 H27B 0.96
C27 H27C 0.96
C28 H28A 0.96
C28 H28B 0.96
C28 H28C 0.96
C29 C30 1.459(14)
C29 N1 1.557(13)
C29 H29A 0.97
C29 H29B 0.97
C30 C31 1.593(15)
C30 H30A 0.97
C30 H30B 0.97
C31 C32 1.448(16)
C31 H31A 0.97
C31 H31B 0.97
C32 H32A 0.96
C32 H32B 0.96
C32 H32C 0.96
C33 C34 1.509(12)
C33 N1 1.531(10)
C33 H33A 0.97
C33 H33B 0.97
C34 C35 1.520(11)
C34 H34A 0.97
C34 H34B 0.97
C35 C36 1.504(12)
C35 H35A 0.97
C35 H35B 0.97
C36 H36A 0.96
C36 H36B 0.96
C36 H36C 0.96
C37 N1 1.519(11)
C37 C38 1.531(11)
C37 H37A 0.97
C37 H37B 0.97
C38 C39 1.535(11)
C38 H38A 0.97
C38 H38B 0.97
C39 C40 1.521(11)
C39 H39A 0.97
C39 H39B 0.97
C40 H40A 0.96
C40 H40B 0.96
C40 H40C 0.96
C41 N1 1.505(11)
C41 C42 1.542(11)
C41 H41A 0.97
C41 H41B 0.97
C42 C43 1.537(14)
C42 H42A 0.97
C42 H42B 0.97
C43 C44 1.468(15)
C43 H43A 0.97
C43 H43B 0.97
C44 H44A 0.96
C44 H44B 0.96
C44 H44C 0.96
C45 N2 1.524(10)
C45 C46 1.519(12)
C45 H45A 0.97
C45 H45B 0.97
C46 C47 1.539(11)
C46 H46A 0.97
C46 H46B 0.97
C47 C48 1.530(14)
C47 H47A 0.97
C47 H47B 0.97
C48 H48A 0.96
C48 H48B 0.96
C48 H48C 0.96
C49 N2 1.511(10)
C49 C50 1.512(11)
C49 H49A 0.97
C49 H49B 0.97
C50 C51 1.517(11)
C50 H50A 0.97
C50 H50B 0.97
C51 C52 1.502(13)
C51 H51A 0.97
C51 H51B 0.97
C52 H52A 0.96
C52 H52B 0.96
C52 H52C 0.96
C53 C54 1.523(10)
C53 N2 1.525(11)
C53 H53A 0.97
C53 H53B 0.97
C54 C55 1.517(12)
C54 H54A 0.97
C54 H54B 0.97
C55 C56 1.513(11)
C55 H55A 0.97
C55 H55B 0.97
C56 H56A 0.96
C56 H56B 0.96
C56 H56C 0.96
C57 C58 1.537(12)
C57 N2 1.531(11)
C57 H57A 0.97
C57 H57B 0.97
C58 C59 1.515(12)
C58 H58A 0.97
C58 H58B 0.97
C59 C60 1.512(12)
C59 H59A 0.97
C59 H59B 0.97
C60 H60A 0.96
C60 H60B 0.96
C60 H60C 0.96

loop_
_geom_torsion_atom_site_label_1
_geom_torsion_atom_site_label_2
_geom_torsion_atom_site_label_3
_geom_torsion_atom_site_label_4
_geom_torsion
C6 C2 C3 C4 174.2(8)
S2 C2 C3 C4 -66.1(10)
C2 C3 C4 C7 -58.2(11)
C2 C3 C4 S3 71.5(9)
S2 C1 C5 S3 6.0(12)
S1 C1 C5 S3 -172.8(5)
S2 C1 C5 S4 -178.6(5)
S1 C1 C5 S4 2.6(12)
C13 C9 C10 C11 -60.0(11)
S6 C9 C10 C11 69.8(10)
C9 C10 C11 C14 171.0(8)
C9 C10 C11 S7 -69.3(10)
S6 C8 C12 S8 179.6(5)
S5 C8 C12 S8 -0.8(12)
S6 C8 C12 S7 -0.5(12)
S5 C8 C12 S7 179.1(5)
C20 C16 C17 C18 -60.2(10)
S10 C16 C17 C18 69.9(9)
C16 C17 C18 C21 171.6(8)
C16 C17 C18 S11 -70.0(9)
S9 C15 C19 S12 0.7(11)
S10 C15 C19 S12 -179.2(5)
S9 C15 C19 S11 -178.9(5)
S10 C15 C19 S11 1.2(11)
C27 C23 C24 C25 172.4(8)
S14 C23 C24 C25 -67.9(10)
C23 C24 C25 C28 -55.8(11)
C23 C24 C25 S15 74.2(9)
C5 C1 S1 Au1 -8.4(8)
S2 C1 S1 Au1 172.7(4)
C5 C1 S2 C2 -72.9(8)
S1 C1 S2 C2 106.0(5)
C6 C2 S2 C1 -159.6(6)
C3 C2 S2 C1 78.4(8)
C1 C5 S3 C4 65.4(9)
S4 C5 S3 C4 -110.4(6)
C3 C4 S3 C5 -86.1(7)
C7 C4 S3 C5 44.6(7)
C1 C5 S4 Au1 4.9(8)
S3 C5 S4 Au1 -179.4(4)
C12 C8 S5 Au1 6.7(8)
S6 C8 S5 Au1 -173.7(4)
C12 C8 S6 C9 68.3(9)
S5 C8 S6 C9 -111.4(5)
C10 C9 S6 C8 -82.1(8)
C13 C9 S6 C8 48.4(7)
C8 C12 S7 C11 -67.7(9)
S8 C12 S7 C11 112.2(6)
C10 C11 S7 C12 80.9(7)
C14 C11 S7 C12 -156.5(7)
C8 C12 S8 Au1 -5.6(9)
S7 C12 S8 Au1 174.4(4)
C19 C15 S9 Au2 5.9(8)
S10 C15 S9 Au2 -174.1(4)
C19 C15 S10 C16 66.6(8)
S9 C15 S10 C16 -113.4(5)
C20 C16 S10 C15 49.4(7)
C17 C16 S10 C15 -81.3(7)
C15 C19 S11 C18 -68.4(8)
S12 C19 S11 C18 111.9(5)
C21 C18 S11 C19 -158.2(6)
C17 C18 S11 C19 81.6(7)
C15 C19 S12 Au2 -6.9(8)
S11 C19 S12 Au2 172.8(4)
C26 C22 S13 Au2 -6.6(8)
S14 C22 S13 Au2 171.8(4)
C26 C22 S14 C23 -70.1(9)
S13 C22 S14 C23 111.5(5)
C27 C23 S14 C22 -160.1(7)
C24 C23 S14 C22 77.4(8)
C28 C25 S15 C26 45.5(7)
C24 C25 S15 C26 -85.3(7)
S14 C22 C26 S15 5.3(12)
S13 C22 C26 S15 -176.4(5)
S14 C22 C26 S16 -177.8(5)
S13 C22 C26 S16 0.5(12)
C25 S15 C26 C22 63.4(9)
C25 S15 C26 S16 -113.7(6)
Au2 S16 C26 C22 5.9(9)
Au2 S16 C26 S15 -177.0(4)
N1 C29 C30 C31 176.5(8)
C29 C30 C31 C32 57.1(12)
N1 C33 C34 C35 -174.6(7)
C33 C34 C35 C36 66.4(11)
N1 C37 C38 C39 172.4(7)
C37 C38 C39 C40 -173.3(7)
N1 C41 C42 C43 175.5(8)
C41 C42 C43 C44 -71.1(11)
N2 C45 C46 C47 -166.7(7)
C45 C46 C47 C48 -179.1(7)
N2 C49 C50 C51 162.4(8)
C49 C50 C51 C52 170.3(8)
N2 C53 C54 C55 -176.0(7)
C53 C54 C55 C56 177.5(8)
N2 C57 C58 C59 139.6(8)
C57 C58 C59 C60 -180.0(8)
C38 C37 N1 C33 179.6(7)
C38 C37 N1 C41 -59.1(10)
C38 C37 N1 C29 57.3(10)
C34 C33 N1 C37 70.5(9)
C34 C33 N1 C41 -49.8(11)
C34 C33 N1 C29 -166.6(8)
C42 C41 N1 C37 -174.4(8)
C42 C41 N1 C33 -54.9(11)
C42 C41 N1 C29 65.2(10)
C30 C29 N1 C37 56.7(11)
C30 C29 N1 C33 -63.9(11)
C30 C29 N1 C41 175.7(8)
C50 C49 N2 C45 -69.7(11)
C50 C49 N2 C53 49.1(10)
C50 C49 N2 C57 170.1(8)
C46 C45 N2 C49 -53.1(10)
C46 C45 N2 C53 -172.4(7)
C46 C45 N2 C57 66.9(9)
C54 C53 N2 C49 172.4(7)
C54 C53 N2 C45 -65.8(9)
C54 C53 N2 C57 53.3(9)
C58 C57 N2 C49 -71.7(10)
C58 C57 N2 C45 165.8(8)
C58 C57 N2 C53 47.5(9)
